data_1565303
loop_
_publ_author_name
'Singh, Yogendra'
'Patel, R.N.'
'Patel, S.K.'
'Jadeja, R.N.'
'Patel, A.K.'
'Patel, N.'
'Roy, H.'
'Bhagriya, P.'
'Singh, Rita'
'Butcher, R.J.'
'Jasinski, Jerry P.'
'Herrero, S.'
'Cortijo, M.'

_publ_section_title
;
 Supramolecular assemblies of new pseudohalide end-to-end bridged
 copper(II) complex and molecular structural variety of penta and
 hexa-coordinted metal(II) complexes with hydrazido-based ligand
;
_journal_name_full 'Inorganica Chimica Acta'
_journal_page_first 119371
_journal_paper_doi 10.1016/j.ica.2019.119371
_journal_volume 503
_journal_year 2020
_chemical_formula_moiety 'C30 H24 Cu2 N8 O2 S2'
_chemical_formula_sum 'C30 H24 Cu2 N8 O2 S2'
_chemical_formula_weight 719.80
_space_group_crystal_system orthorhombic
_space_group_IT_number 61
_space_group_name_Hall '-P 2ac 2ab'
_space_group_name_H-M_alt 'P b c a'
_symmetry_Int_Tables_number 61
_cell_angle_alpha 90
_cell_angle_beta 90
_cell_angle_gamma 90
_cell_formula_units_Z 4
_cell_length_a 15.5879(5)
_cell_length_b 7.0707(2)
_cell_length_c 27.3859(9)
_cell_volume 3018.40(16)
_computing_molecular_graphics 'Olex2 (Dolomanov et al., 2009)'
_computing_publication_material 'Olex2 (Dolomanov et al., 2009)'
_computing_structure_refinement 'olex2.refine (Bourhis et al., 2015)'
_diffrn_ambient_temperature 173.15
_diffrn_measured_fraction_theta_full 0.9963
_diffrn_measured_fraction_theta_max 0.9888
_diffrn_radiation_type 'Cu K\a'
_diffrn_radiation_wavelength 1.54184
_diffrn_reflns_av_R_equivalents 0.0534
_diffrn_reflns_av_unetI/netI 0.0238
_diffrn_reflns_limit_h_max 18
_diffrn_reflns_limit_h_min -18
_diffrn_reflns_limit_k_max 8
_diffrn_reflns_limit_k_min -8
_diffrn_reflns_limit_l_max 27
_diffrn_reflns_limit_l_min -33
_diffrn_reflns_number 21227
_diffrn_reflns_theta_full 67.5000
_diffrn_reflns_theta_max 71.61
_diffrn_reflns_theta_min 3.23
_exptl_absorpt_coefficient_mu 3.391
_exptl_crystal_density_diffrn 1.5838
_exptl_crystal_F_000 1454.3497
_refine_diff_density_max 0.7587
_refine_diff_density_min -0.3644
_refine_diff_density_rms 0.0934
_refine_ls_d_res_high 0.8124
_refine_ls_d_res_low 13.6929
_refine_ls_goodness_of_fit_ref 1.0988
_refine_ls_hydrogen_treatment constr
_refine_ls_matrix_type full
_refine_ls_number_constraints 27
_refine_ls_number_parameters 202
_refine_ls_number_reflns 2919
_refine_ls_number_restraints 0
_refine_ls_restrained_S_all 1.0988
_refine_ls_R_factor_all 0.0443
_refine_ls_R_factor_gt 0.0404
_refine_ls_shift/su_max 0.0206
_refine_ls_shift/su_mean 0.0004
_refine_ls_structure_factor_coef Fsqd
_refine_ls_weighting_details 'w=1/[\s^2^(Fo^2^)+(0.0602P)^2^+2.5935P] where P=(Fo^2^+2Fc^2^)/3'
_refine_ls_weighting_scheme calc
_refine_ls_wR_factor_gt 0.1060
_refine_ls_wR_factor_ref 0.1101
_reflns_Friedel_coverage 0.0
_reflns_limit_h_max 18
_reflns_limit_h_min 0
_reflns_limit_k_max 8
_reflns_limit_k_min 0
_reflns_limit_l_max 33
_reflns_limit_l_min 0
_reflns_number_gt 2652
_reflns_number_total 2919
_reflns_threshold_expression I>=2u(I)
_cod_data_source_file YS122Comp.4.cif
_cod_data_source_block ys-222
_cod_database_code 1565303
_olex2_refinement_description
;
1. Fixed Uiso
 At 1.2 times of:
  All C(H) groups
 At 1.5 times of:
  All C(H,H,H,H,H,H) groups
2. Others
 Sof(H14d)=Sof(H14e)=Sof(H14f)=1-FVAR(1)
 Sof(H14a)=Sof(H14b)=Sof(H14c)=FVAR(1)
3.a Aromatic/amide H refined with riding coordinates:
 C1(H1), C2(H2), C3(H3), C4(H4), C8(H8), C9(H9), C10(H10), C11(H11), C12(H12)
3.b Idealised Me refined as rotating group:
 C14(H14a,H14b,H14c), C14(H14d,H14e,H14f)
;
_olex2_submission_special_instructions 'No special instructions were received'

loop_
_space_group_symop_id
_space_group_symop_operation_xyz
1 x,y,z
2 x+1/2,-y+1/2,-z
3 -x,y+1/2,-z+1/2
4 -x+1/2,-y,z+1/2
5 -x,-y,-z
6 -x-1/2,y-1/2,z
7 x,-y-1/2,z-1/2
8 x-1/2,y,-z-1/2

loop_
_atom_site_label
_atom_site_type_symbol
_atom_site_fract_x
_atom_site_fract_y
_atom_site_fract_z
_atom_site_U_iso_or_equiv
_atom_site_adp_type
_atom_site_occupancy
_atom_site_refinement_flags_posn
_atom_site_disorder_group
Cu Cu 0.498692(19) 0.66252(5) 0.550031(12) 0.02049(14) Uani 1.000000 . .
S1 S 0.53548(4) 0.98576(9) 0.40532(2) 0.02832(18) Uani 1.000000 . .
O1 O 0.37945(11) 0.5780(3) 0.55895(6) 0.0265(4) Uani 1.000000 . .
N1 N 0.62676(13) 0.6779(3) 0.55947(7) 0.0217(4) Uani 1.000000 . .
N2 N 0.50660(11) 0.5593(3) 0.61501(7) 0.0184(4) Uani 1.000000 . .
N3 N 0.43195(12) 0.4990(3) 0.63618(7) 0.0235(4) Uani 1.000000 . .
N5 N 0.49309(13) 0.7514(3) 0.48367(7) 0.0253(5) Uani 1.000000 . .
C1 C 0.68671(16) 0.7266(4) 0.52693(9) 0.0251(5) Uani 1.000000 . .
H1 H 0.66911(16) 0.7634(4) 0.49511(9) 0.0302(6) Uiso 1.000000 R .
C2 C 0.77331(16) 0.7255(4) 0.53776(10) 0.0290(5) Uani 1.000000 . .
H2 H 0.81458(16) 0.7598(4) 0.51382(10) 0.0348(6) Uiso 1.000000 R .
C3 C 0.79842(15) 0.6733(4) 0.58424(10) 0.0282(5) Uani 1.000000 . .
H3 H 0.85753(15) 0.6715(4) 0.59267(10) 0.0339(6) Uiso 1.000000 R .
C4 C 0.73684(15) 0.6233(4) 0.61860(9) 0.0251(5) Uani 1.000000 . .
H4 H 0.75320(15) 0.5882(4) 0.65077(9) 0.0301(6) Uiso 1.000000 R .
C5 C 0.65103(15) 0.6255(3) 0.60509(8) 0.0203(5) Uani 1.000000 . .
C6 C 0.58001(15) 0.5601(3) 0.63694(8) 0.0206(5) Uani 1.000000 . .
C7 C 0.59486(15) 0.4954(4) 0.68776(8) 0.0244(5) Uani 1.000000 . .
C8 C 0.6306(2) 0.6165(4) 0.72196(10) 0.0390(7) Uani 1.000000 . .
H8 H 0.6469(2) 0.7411(4) 0.71283(10) 0.0467(8) Uiso 1.000000 R .
C9 C 0.6425(2) 0.5548(6) 0.76975(11) 0.0541(9) Uani 1.000000 . .
H9 H 0.6662(2) 0.6384(6) 0.79331(11) 0.0649(11) Uiso 1.000000 R .
C10 C 0.6204(2) 0.3747(5) 0.78315(10) 0.0464(8) Uani 1.000000 . .
H10 H 0.6290(2) 0.3338(5) 0.81583(10) 0.0557(10) Uiso 1.000000 R .
C11 C 0.58548(19) 0.2521(5) 0.74903(10) 0.0396(7) Uani 1.000000 . .
H11 H 0.57126(19) 0.1262(5) 0.75810(10) 0.0475(8) Uiso 1.000000 R .
C12 C 0.57134(17) 0.3137(4) 0.70154(9) 0.0315(6) Uani 1.000000 . .
H12 H 0.54551(17) 0.2312(4) 0.67843(9) 0.0378(7) Uiso 1.000000 R .
C13 C 0.37004(15) 0.5120(3) 0.60232(9) 0.0244(5) Uani 1.000000 . .
C14 C 0.28324(17) 0.4407(4) 0.61681(12) 0.0382(7) Uani 1.000000 . .
H14a H 0.2417(11) 0.471(11) 0.5911(15) 0.0573(10) Uiso 0.49(4) GR 1
H14b H 0.2856(14) 0.3034(17) 0.621(3) 0.0573(10) Uiso 0.49(4) GR 1
H14c H 0.266(2) 0.501(9) 0.6474(17) 0.0573(10) Uiso 0.49(4) GR 1
H14d H 0.2419(11) 0.545(3) 0.616(3) 0.0573(10) Uiso 0.51(4) GR 2
H14e H 0.265(2) 0.341(8) 0.5942(18) 0.0573(10) Uiso 0.51(4) GR 2
H14f H 0.2858(12) 0.390(11) 0.6500(11) 0.0573(10) Uiso 0.51(4) GR 2
C15 C 0.51121(15) 0.8508(4) 0.45132(8) 0.0215(5) Uani 1.000000 . .

loop_
_atom_site_aniso_label
_atom_site_aniso_U_11
_atom_site_aniso_U_22
_atom_site_aniso_U_33
_atom_site_aniso_U_12
_atom_site_aniso_U_13
_atom_site_aniso_U_23
Cu 0.0163(2) 0.0272(2) 0.0180(2) -0.00024(13) -0.00131(11) 0.00332(13)
S1 0.0344(4) 0.0270(3) 0.0236(3) -0.0009(2) 0.0071(2) 0.0009(2)
O1 0.0195(8) 0.0313(10) 0.0288(9) -0.0017(7) -0.0048(7) 0.0024(7)
N1 0.0185(10) 0.0261(11) 0.0204(9) -0.0010(8) 0.0013(7) -0.0004(8)
N2 0.0161(9) 0.0192(10) 0.0200(10) -0.0003(7) 0.0019(7) 0.0011(8)
N3 0.0184(10) 0.0252(11) 0.0268(10) -0.0024(8) 0.0068(8) 0.0007(8)
N5 0.0273(11) 0.0290(12) 0.0194(10) 0.0028(8) -0.0020(8) 0.0037(9)
C1 0.0248(12) 0.0282(13) 0.0225(12) -0.0019(10) 0.0052(9) 0.0003(9)
C2 0.0223(12) 0.0311(14) 0.0336(13) -0.0041(10) 0.0080(10) -0.0032(11)
C3 0.0168(11) 0.0288(13) 0.0391(14) -0.0007(9) -0.0003(10) -0.0039(11)
C4 0.0205(12) 0.0281(13) 0.0267(12) -0.0004(9) -0.0036(9) -0.0008(10)
C5 0.0190(11) 0.0202(11) 0.0217(11) 0.0004(9) 0.0006(9) -0.0003(9)
C6 0.0213(11) 0.0222(12) 0.0181(11) 0.0002(9) 0.0003(8) -0.0006(9)
C7 0.0208(11) 0.0341(13) 0.0182(11) 0.0007(10) 0.0002(9) 0.0008(9)
C8 0.0496(18) 0.0392(16) 0.0281(14) -0.0084(13) -0.0087(12) -0.0016(12)
C9 0.067(2) 0.068(2) 0.0274(15) -0.0123(19) -0.0170(15) -0.0050(15)
C10 0.0455(17) 0.071(2) 0.0222(13) -0.0029(16) -0.0050(12) 0.0119(14)
C11 0.0389(15) 0.0477(18) 0.0321(14) -0.0042(15) -0.0001(12) 0.0145(13)
C12 0.0316(14) 0.0383(15) 0.0247(13) -0.0064(11) 0.0003(10) 0.0025(11)
C13 0.0201(11) 0.0194(12) 0.0337(13) 0.0025(9) 0.0019(9) -0.0024(9)
C14 0.0220(13) 0.0367(16) 0.0558(18) -0.0042(11) 0.0032(12) 0.0056(13)
C15 0.0176(11) 0.0263(14) 0.0208(13) 0.0037(9) -0.0027(8) -0.0053(9)

loop_
_atom_type_symbol
_atom_type_scat_dispersion_real
_atom_type_scat_dispersion_imag
_atom_type_scat_Cromer_Mann_a1
_atom_type_scat_Cromer_Mann_a2
_atom_type_scat_Cromer_Mann_a3
_atom_type_scat_Cromer_Mann_a4
_atom_type_scat_Cromer_Mann_b1
_atom_type_scat_Cromer_Mann_b2
_atom_type_scat_Cromer_Mann_b3
_atom_type_scat_Cromer_Mann_b4
_atom_type_scat_Cromer_Mann_c
_atom_type_scat_source
_atom_type_scat_dispersion_source
C 0.01920 0.00962 2.31000 1.02000 1.58860 0.86500 20.84390 10.20750 0.56870 51.65120 0.215599998832 'International Tables Volume C Table 6.1.1.4 (pp. 500-502)' 'Henke, Gullikson and Davis, At. Data and Nucl. Data Tables, 1993, 54, 2'
H 0.00000 0.00000 0.49300 0.32291 0.14019 0.04081 10.51090 26.12570 3.14236 57.79970 0.0030380000826 'International Tables Volume C Table 6.1.1.4 (pp. 500-502)' 'Henke, Gullikson and Davis, At. Data and Nucl. Data Tables, 1993, 54, 2'
O 0.05239 0.03377 3.04850 2.28680 1.54630 0.86700 13.27710 5.70110 0.32390 32.90890 0.250800013542 'International Tables Volume C Table 6.1.1.4 (pp. 500-502)' 'Henke, Gullikson and Davis, At. Data and Nucl. Data Tables, 1993, 54, 2'
N 0.03256 0.01839 12.21260 3.13220 2.01250 1.16630 0.00570 9.89330 28.99750 0.58260 -11.5290002823 'International Tables Volume C Table 6.1.1.4 (pp. 500-502)' 'Henke, Gullikson and Davis, At. Data and Nucl. Data Tables, 1993, 54, 2'
S 0.33537 0.55136 6.90530 5.20340 1.43790 1.58630 1.46790 22.21510 0.25360 56.17200 0.866900026798 'International Tables Volume C Table 6.1.1.4 (pp. 500-502)' 'Henke, Gullikson and Davis, At. Data and Nucl. Data Tables, 1993, 54, 2'
Cu -1.96878 0.60861 13.33800 7.16760 5.61580 1.67350 3.58280 0.24700 11.39660 64.81260 1.19099998474 'International Tables Volume C Table 6.1.1.4 (pp. 500-502)' 'Henke, Gullikson and Davis, At. Data and Nucl. Data Tables, 1993, 54, 2'

loop_
_geom_angle_atom_site_label_1
_geom_angle_atom_site_label_2
_geom_angle_atom_site_label_3
_geom_angle
_geom_angle_site_symmetry_1
_geom_angle_site_symmetry_3
O1 Cu S1 92.04(6) . 5_676
N1 Cu S1 94.80(6) . 5_676
N1 Cu O1 159.38(8) . .
N2 Cu S1 86.89(6) . 5_676
N2 Cu O1 80.25(7) . .
N2 Cu N1 80.72(8) . .
N5 Cu S1 96.48(7) . 5_676
N5 Cu S1 167.90(4) 5_666 5_676
N5 Cu O1 99.99(8) . .
N5 Cu O1 77.72(7) 5_666 .
N5 Cu N1 92.79(7) 5_666 .
N5 Cu N1 98.53(8) . .
N5 Cu N2 85.05(7) 5_666 .
N5 Cu N2 176.60(9) . .
C15 S1 Cu 97.91(9) . 5_676
C13 O1 Cu 109.45(14) . .
C1 N1 Cu 128.38(17) . .
C5 N1 Cu 112.30(15) . .
C5 N1 C1 119.3(2) . .
N3 N2 Cu 117.06(14) . .
C6 N2 Cu 118.93(15) . .
C6 N2 N3 123.9(2) . .
C13 N3 N2 107.32(19) . .
C15 N5 Cu 109.65(17) . 5_666
C15 N5 Cu 154.6(2) . .
H1 C1 N1 118.71(14) . .
C2 C1 N1 122.6(2) . .
C2 C1 H1 118.71(15) . .
H2 C2 C1 120.79(15) . .
C3 C2 C1 118.4(2) . .
C3 C2 H2 120.79(14) . .
H3 C3 C2 120.14(14) . .
C4 C3 C2 119.7(2) . .
C4 C3 H3 120.14(15) . .
H4 C4 C3 120.58(15) . .
C5 C4 C3 118.8(2) . .
C5 C4 H4 120.58(14) . .
C4 C5 N1 121.1(2) . .
C6 C5 N1 114.7(2) . .
C6 C5 C4 124.0(2) . .
C5 C6 N2 112.90(19) . .
C7 C6 N2 124.9(2) . .
C7 C6 C5 122.1(2) . .
C8 C7 C6 120.4(2) . .
C12 C7 C6 120.0(2) . .
C12 C7 C8 119.6(2) . .
H8 C8 C7 120.17(16) . .
C9 C8 C7 119.7(3) . .
C9 C8 H8 120.2(2) . .
H9 C9 C8 119.7(2) . .
C10 C9 C8 120.7(3) . .
C10 C9 H9 119.67(18) . .
H10 C10 C9 120.00(18) . .
C11 C10 C9 120.0(3) . .
C11 C10 H10 120.00(18) . .
H11 C11 C10 120.09(18) . .
C12 C11 C10 119.8(3) . .
C12 C11 H11 120.09(18) . .
C11 C12 C7 120.2(3) . .
H12 C12 C7 119.91(15) . .
H12 C12 C11 119.91(18) . .
N3 C13 O1 125.6(2) . .
C14 C13 O1 118.1(2) . .
C14 C13 N3 116.4(2) . .
H14b C14 H14a 109.5 . .
H14c C14 H14a 109.5 . .
H14c C14 H14b 109.5 . .
H14e C14 H14d 109.5 . .
H14f C14 H14d 109.5 . .
H14f C14 H14e 109.5 . .
N5 C15 S1 178.6(2) . .

loop_
_geom_bond_atom_site_label_1
_geom_bond_atom_site_label_2
_geom_bond_distance
_geom_bond_site_symmetry_2
Cu S1 2.8220(7) 5_676
Cu O1 1.9677(17) .
Cu N1 2.016(2) .
Cu N2 1.927(2) .
Cu N5 1.925(2) .
Cu N5 3.071(2) 5_666
S1 C15 1.625(3) .
O1 C13 1.285(3) .
N1 C1 1.336(3) .
N1 C5 1.357(3) .
N2 N3 1.368(3) .
N2 C6 1.292(3) .
N3 C13 1.341(3) .
N5 C15 1.166(3) .
C1 H1 0.9500 .
C1 C2 1.382(4) .
C2 H2 0.9500 .
C2 C3 1.382(4) .
C3 H3 0.9500 .
C3 C4 1.390(4) .
C4 H4 0.9500 .
C4 C5 1.388(3) .
C5 C6 1.483(3) .
C6 C7 1.483(3) .
C7 C8 1.386(4) .
C7 C12 1.389(4) .
C8 H8 0.9500 .
C8 C9 1.392(4) .
C9 H9 0.9500 .
C9 C10 1.370(5) .
C10 H10 0.9500 .
C10 C11 1.386(5) .
C11 H11 0.9500 .
C11 C12 1.389(4) .
C12 H12 0.9500 .
C13 C14 1.497(3) .
C14 H14a 0.9800 .
C14 H14b 0.9800 .
C14 H14c 0.9800 .
C14 H14d 0.9800 .
C14 H14e 0.9800 .
C14 H14f 0.9800 .
